data_4101907
loop_
_publ_author_name
'Armin H. Stoll'
'Simon B. Blakey'

_publ_section_title
;
 Rhodium Catalyzed Allene Amination: Diastereoselective Synthesis of
 Aminocyclopropanes via a 2-Amidoallylcation Intermediate
;
_journal_name_full 'Journal of the American Chemical Society'
_journal_page_first 2108
_journal_page_last 2109
_journal_paper_doi 10.1021/ja908538t
_journal_volume 132
_journal_year 2010
_chemical_formula_moiety 'C11 H19 N O5 S'
_chemical_formula_sum 'C11 H19 N O5 S'
_chemical_formula_weight 277.33
_chemical_name_systematic
; 
 ? 
;
_space_group_IT_number 14
_symmetry_cell_setting monoclinic
_symmetry_space_group_name_Hall '-P 2yn'
_symmetry_space_group_name_H-M 'P 1 21/n 1'
_atom_sites_solution_hydrogens geom
_atom_sites_solution_primary direct
_atom_sites_solution_secondary difmap
_audit_creation_method SHELXL-97
_cell_angle_alpha 90.00
_cell_angle_beta 110.9650(10)
_cell_angle_gamma 90.00
_cell_formula_units_Z 4
_cell_length_a 12.6837(3)
_cell_length_b 8.7119(3)
_cell_length_c 13.9765(4)
_cell_measurement_reflns_used 3920
_cell_measurement_temperature 173(2)
_cell_measurement_theta_max 64.54
_cell_measurement_theta_min 4.04
_cell_volume 1442.15(7)
_computing_cell_refinement 'Bruker SMART'
_computing_data_collection 'Bruker SMART'
_computing_data_reduction 'Bruker SAINT'
_computing_molecular_graphics 'Bruker SHELXTL'
_computing_publication_material 'Bruker SHELXTL'
_computing_structure_refinement 'SHELXL-97 (Sheldrick, 1997)'
_computing_structure_solution 'SHELXS-97 (Sheldrick, 1990)'
_diffrn_ambient_temperature 173(2)
_diffrn_measured_fraction_theta_full 0.995
_diffrn_measured_fraction_theta_max 0.995
_diffrn_measurement_device_type 'CCD area detector'
_diffrn_measurement_method 'phi and omega scans'
_diffrn_radiation_monochromator graphite
_diffrn_radiation_source 'fine-focus sealed tube'
_diffrn_radiation_type CuK\a
_diffrn_radiation_wavelength 1.54178
_diffrn_reflns_av_R_equivalents 0.0149
_diffrn_reflns_av_sigmaI/netI 0.0132
_diffrn_reflns_limit_h_max 14
_diffrn_reflns_limit_h_min -14
_diffrn_reflns_limit_k_max 8
_diffrn_reflns_limit_k_min -10
_diffrn_reflns_limit_l_max 16
_diffrn_reflns_limit_l_min -16
_diffrn_reflns_number 9833
_diffrn_reflns_theta_full 64.78
_diffrn_reflns_theta_max 64.78
_diffrn_reflns_theta_min 4.04
_exptl_absorpt_coefficient_mu 2.126
_exptl_absorpt_correction_T_max 0.7273
_exptl_absorpt_correction_T_min 0.4548
_exptl_absorpt_correction_type multi-scan
_exptl_absorpt_process_details sadabs
_exptl_crystal_colour colourless
_exptl_crystal_density_diffrn 1.277
_exptl_crystal_density_method 'not measured'
_exptl_crystal_description block
_exptl_crystal_F_000 592
_exptl_crystal_size_max 0.44
_exptl_crystal_size_mid 0.21
_exptl_crystal_size_min 0.16
_refine_diff_density_max 1.154
_refine_diff_density_min -0.605
_refine_diff_density_rms 0.078
_refine_ls_extinction_method none
_refine_ls_goodness_of_fit_ref 1.009
_refine_ls_hydrogen_treatment constr
_refine_ls_matrix_type full
_refine_ls_number_parameters 163
_refine_ls_number_reflns 2426
_refine_ls_number_restraints 0
_refine_ls_restrained_S_all 1.009
_refine_ls_R_factor_all 0.0692
_refine_ls_R_factor_gt 0.0650
_refine_ls_shift/su_max 0.000
_refine_ls_shift/su_mean 0.000
_refine_ls_structure_factor_coef Fsqd
_refine_ls_weighting_details 'calc w=1/[\s^2^(Fo^2^)+(0.1250P)^2^+2.6510P] where P=(Fo^2^+2Fc^2^)/3'
_refine_ls_weighting_scheme calc
_refine_ls_wR_factor_gt 0.1919
_refine_ls_wR_factor_ref 0.1965
_reflns_number_gt 2214
_reflns_number_total 2426
_reflns_threshold_expression >2sigma(I)
_cod_data_source_file ja908538t_si_002_2.cif
_cod_data_source_block ast227s
_cod_database_code 4101907

loop_
_symmetry_equiv_pos_as_xyz
'x, y, z'
'-x+1/2, y+1/2, -z+1/2'
'-x, -y, -z'
'x-1/2, -y-1/2, z-1/2'

loop_
_atom_site_label
_atom_site_type_symbol
_atom_site_fract_x
_atom_site_fract_y
_atom_site_fract_z
_atom_site_U_iso_or_equiv
_atom_site_adp_type
_atom_site_occupancy
_atom_site_symmetry_multiplicity
_atom_site_calc_flag
_atom_site_refinement_flags
_atom_site_disorder_assembly
_atom_site_disorder_group
C1 C 0.1493(3) 0.3437(5) 0.7334(2) 0.0398(8) Uani 1 1 d . . .
H1A H 0.1424 0.4226 0.6825 0.048 Uiso 1 1 calc R . .
H1B H 0.2124 0.2782 0.7368 0.048 Uiso 1 1 calc R . .
C2 C 0.1716(3) 0.4171(4) 0.8358(3) 0.0349(8) Uani 1 1 d . . .
H2A H 0.0999 0.4482 0.8399 0.042 Uiso 1 1 calc R . .
H2B H 0.2158 0.5093 0.8397 0.042 Uiso 1 1 calc R . .
C3 C 0.2331(3) 0.3173(4) 0.9282(2) 0.0302(7) Uani 1 1 d . . .
C4 C 0.1885(3) 0.3199(4) 1.0154(2) 0.0350(8) Uani 1 1 d . . .
H4A H 0.2428 0.3120 1.0847 0.042 Uiso 1 1 calc R . .
H4B H 0.1237 0.3846 1.0078 0.042 Uiso 1 1 calc R . .
C5 C 0.1702(2) 0.1819(4) 0.9485(2) 0.0265(7) Uani 1 1 d . . .
C6 C 0.2030(3) -0.0316(4) 1.0577(2) 0.0292(7) Uani 1 1 d . . .
C7 C 0.2811(3) -0.1661(4) 1.1050(2) 0.0324(7) Uani 1 1 d . . .
C8 C 0.3590(3) 0.3009(5) 0.9520(3) 0.0413(9) Uani 1 1 d . . .
H8A H 0.3912 0.2362 1.0109 0.062 Uiso 1 1 calc R . .
H8B H 0.3940 0.4003 0.9658 0.062 Uiso 1 1 calc R . .
H8C H 0.3717 0.2560 0.8943 0.062 Uiso 1 1 calc R . .
C9 C 0.3886(5) -0.1007(7) 1.1818(6) 0.112(3) Uani 1 1 d . . .
H9A H 0.3910 -0.1216 1.2500 0.169 Uiso 1 1 calc R . .
H9B H 0.3905 0.0082 1.1722 0.169 Uiso 1 1 calc R . .
H9C H 0.4526 -0.1474 1.1720 0.169 Uiso 1 1 calc R . .
C10 C 0.2256(5) -0.2714(7) 1.1592(5) 0.089(2) Uani 1 1 d . . .
H10A H 0.1527 -0.3018 1.1124 0.133 Uiso 1 1 calc R . .
H10B H 0.2173 -0.2183 1.2163 0.133 Uiso 1 1 calc R . .
H10C H 0.2718 -0.3608 1.1834 0.133 Uiso 1 1 calc R . .
C11 C 0.3094(7) -0.2547(7) 1.0240(4) 0.103(3) Uani 1 1 d . . .
H11A H 0.2466 -0.3186 0.9863 0.154 Uiso 1 1 calc R . .
H11B H 0.3746 -0.3177 1.0564 0.154 Uiso 1 1 calc R . .
H11C H 0.3249 -0.1841 0.9780 0.154 Uiso 1 1 calc R . .
N1 N 0.0614(2) 0.1478(3) 0.87639(19) 0.0274(6) Uani 1 1 d . . .
H1C H 0.0026 0.1550 0.8932 0.033 Uiso 1 1 calc R . .
O1 O 0.0462(2) 0.2528(3) 0.70287(18) 0.0441(7) Uani 1 1 d . . .
O2 O -0.0587(2) 0.0377(4) 0.7121(2) 0.0529(7) Uani 1 1 d . . .
O3 O 0.1472(2) 0.0176(3) 0.7632(2) 0.0523(7) Uani 1 1 d . . .
O4 O 0.23804(17) 0.0511(3) 0.99244(16) 0.0304(5) Uani 1 1 d . . .
O5 O 0.11875(18) 0.0011(3) 1.07396(18) 0.0358(6) Uani 1 1 d . . .
S1 S 0.04974(6) 0.09507(10) 0.76169(6) 0.0353(3) Uani 1 1 d . . .

loop_
_atom_site_aniso_label
_atom_site_aniso_U_11
_atom_site_aniso_U_22
_atom_site_aniso_U_33
_atom_site_aniso_U_23
_atom_site_aniso_U_13
_atom_site_aniso_U_12
C1 0.0332(17) 0.056(2) 0.0290(17) 0.0070(15) 0.0103(14) -0.0075(16)
C2 0.0361(18) 0.0339(18) 0.0351(17) 0.0044(14) 0.0130(14) -0.0024(13)
C3 0.0307(16) 0.0341(17) 0.0237(15) -0.0013(13) 0.0070(12) -0.0069(13)
C4 0.0403(18) 0.0392(19) 0.0259(15) -0.0035(14) 0.0123(14) -0.0060(15)
C5 0.0249(15) 0.0304(16) 0.0252(14) 0.0013(12) 0.0101(12) 0.0008(12)
C6 0.0254(15) 0.0334(17) 0.0269(15) 0.0003(12) 0.0072(12) -0.0038(13)
C7 0.0299(16) 0.0341(18) 0.0326(16) 0.0022(13) 0.0106(13) 0.0041(13)
C8 0.0293(17) 0.054(2) 0.0368(18) 0.0057(16) 0.0068(14) -0.0112(15)
C9 0.071(4) 0.061(3) 0.135(6) 0.008(3) -0.049(4) 0.009(3)
C10 0.076(3) 0.079(4) 0.130(5) 0.066(4) 0.058(4) 0.038(3)
C11 0.176(7) 0.078(4) 0.063(3) 0.018(3) 0.053(4) 0.072(5)
N1 0.0212(12) 0.0344(14) 0.0275(13) -0.0010(11) 0.0099(10) -0.0003(10)
O1 0.0392(13) 0.0551(16) 0.0324(13) 0.0028(11) 0.0058(10) -0.0048(12)
O2 0.0401(15) 0.0698(19) 0.0399(14) -0.0114(14) 0.0035(11) -0.0138(13)
O3 0.0502(16) 0.0628(18) 0.0476(15) -0.0106(13) 0.0219(13) 0.0072(13)
O4 0.0246(11) 0.0363(12) 0.0313(11) 0.0066(9) 0.0111(9) 0.0016(9)
O5 0.0282(11) 0.0420(13) 0.0411(13) 0.0115(10) 0.0170(10) 0.0042(10)
S1 0.0296(5) 0.0455(6) 0.0299(5) -0.0101(3) 0.0096(3) -0.0066(3)

loop_
_atom_type_symbol
_atom_type_description
_atom_type_scat_dispersion_real
_atom_type_scat_dispersion_imag
_atom_type_scat_source
C C 0.0181 0.0091 'International Tables Vol C Tables 4.2.6.8 and 6.1.1.4'
H H 0.0000 0.0000 'International Tables Vol C Tables 4.2.6.8 and 6.1.1.4'
N N 0.0311 0.0180 'International Tables Vol C Tables 4.2.6.8 and 6.1.1.4'
O O 0.0492 0.0322 'International Tables Vol C Tables 4.2.6.8 and 6.1.1.4'
S S 0.3331 0.5567 'International Tables Vol C Tables 4.2.6.8 and 6.1.1.4'

loop_
_geom_angle_atom_site_label_1
_geom_angle_atom_site_label_2
_geom_angle_atom_site_label_3
_geom_angle
_geom_angle_site_symmetry_1
_geom_angle_site_symmetry_3
_geom_angle_publ_flag
O1 C1 C2 110.7(3) . . ?
O1 C1 H1A 109.5 . . ?
C2 C1 H1A 109.5 . . ?
O1 C1 H1B 109.5 . . ?
C2 C1 H1B 109.5 . . ?
H1A C1 H1B 108.1 . . ?
C1 C2 C3 115.6(3) . . ?
C1 C2 H2A 108.4 . . ?
C3 C2 H2A 108.4 . . ?
C1 C2 H2B 108.4 . . ?
C3 C2 H2B 108.4 . . ?
H2A C2 H2B 107.5 . . ?
C5 C3 C4 59.1(2) . . ?
C5 C3 C8 118.2(3) . . ?
C4 C3 C8 119.5(3) . . ?
C5 C3 C2 117.6(3) . . ?
C4 C3 C2 116.7(3) . . ?
C8 C3 C2 114.8(3) . . ?
C5 C4 C3 60.1(2) . . ?
C5 C4 H4A 117.8 . . ?
C3 C4 H4A 117.8 . . ?
C5 C4 H4B 117.8 . . ?
C3 C4 H4B 117.8 . . ?
H4A C4 H4B 114.9 . . ?
N1 C5 O4 115.0(3) . . ?
N1 C5 C4 120.5(3) . . ?
O4 C5 C4 116.1(3) . . ?
N1 C5 C3 118.4(3) . . ?
O4 C5 C3 115.3(2) . . ?
C4 C5 C3 60.8(2) . . ?
O5 C6 O4 121.9(3) . . ?
O5 C6 C7 125.7(3) . . ?
O4 C6 C7 112.5(2) . . ?
C9 C7 C10 109.5(5) . . ?
C9 C7 C11 109.1(5) . . ?
C10 C7 C11 110.0(5) . . ?
C9 C7 C6 107.4(3) . . ?
C10 C7 C6 109.7(3) . . ?
C11 C7 C6 111.0(3) . . ?
C3 C8 H8A 109.5 . . ?
C3 C8 H8B 109.5 . . ?
H8A C8 H8B 109.5 . . ?
C3 C8 H8C 109.5 . . ?
H8A C8 H8C 109.5 . . ?
H8B C8 H8C 109.5 . . ?
C7 C9 H9A 109.5 . . ?
C7 C9 H9B 109.5 . . ?
H9A C9 H9B 109.5 . . ?
C7 C9 H9C 109.5 . . ?
H9A C9 H9C 109.5 . . ?
H9B C9 H9C 109.5 . . ?
C7 C10 H10A 109.5 . . ?
C7 C10 H10B 109.5 . . ?
H10A C10 H10B 109.5 . . ?
C7 C10 H10C 109.5 . . ?
H10A C10 H10C 109.5 . . ?
H10B C10 H10C 109.5 . . ?
C7 C11 H11A 109.5 . . ?
C7 C11 H11B 109.5 . . ?
H11A C11 H11B 109.5 . . ?
C7 C11 H11C 109.5 . . ?
H11A C11 H11C 109.5 . . ?
H11B C11 H11C 109.5 . . ?
C5 N1 S1 118.8(2) . . ?
C5 N1 H1C 120.6 . . ?
S1 N1 H1C 120.6 . . ?
C1 O1 S1 117.4(2) . . ?
C6 O4 C5 114.9(2) . . ?
O2 S1 O3 122.92(19) . . ?
O2 S1 O1 102.24(17) . . ?
O3 S1 O1 106.56(17) . . ?
O2 S1 N1 108.51(15) . . ?
O3 S1 N1 110.69(15) . . ?
O1 S1 N1 103.96(14) . . ?

loop_
_geom_bond_atom_site_label_1
_geom_bond_atom_site_label_2
_geom_bond_distance
_geom_bond_site_symmetry_2
_geom_bond_publ_flag
C1 O1 1.457(4) . ?
C1 C2 1.499(5) . ?
C1 H1A 0.9700 . ?
C1 H1B 0.9700 . ?
C2 C3 1.521(4) . ?
C2 H2A 0.9700 . ?
C2 H2B 0.9700 . ?
C3 C5 1.506(4) . ?
C3 C4 1.516(4) . ?
C3 C8 1.518(4) . ?
C4 C5 1.489(5) . ?
C4 H4A 0.9700 . ?
C4 H4B 0.9700 . ?
C5 N1 1.419(4) . ?
C5 O4 1.427(4) . ?
C6 O5 1.204(4) . ?
C6 O4 1.356(4) . ?
C6 C7 1.523(4) . ?
C7 C9 1.513(6) . ?
C7 C10 1.514(6) . ?
C7 C11 1.516(6) . ?
C8 H8A 0.9600 . ?
C8 H8B 0.9600 . ?
C8 H8C 0.9600 . ?
C9 H9A 0.9600 . ?
C9 H9B 0.9600 . ?
C9 H9C 0.9600 . ?
C10 H10A 0.9600 . ?
C10 H10B 0.9600 . ?
C10 H10C 0.9600 . ?
C11 H11A 0.9600 . ?
C11 H11B 0.9600 . ?
C11 H11C 0.9600 . ?
N1 S1 1.623(3) . ?
N1 H1C 0.8600 . ?
O1 S1 1.594(3) . ?
O2 S1 1.393(3) . ?
O3 S1 1.402(3) . ?

loop_
_geom_hbond_atom_site_label_D
_geom_hbond_atom_site_label_H
_geom_hbond_atom_site_label_A
_geom_hbond_distance_DH
_geom_hbond_distance_HA
_geom_hbond_distance_DA
_geom_hbond_angle_DHA
_geom_hbond_site_symmetry_A
N1 H1C O5 0.86 2.22 2.919(3) 138.1 3_557

loop_
_geom_torsion_atom_site_label_1
_geom_torsion_atom_site_label_2
_geom_torsion_atom_site_label_3
_geom_torsion_atom_site_label_4
_geom_torsion
_geom_torsion_site_symmetry_1
_geom_torsion_site_symmetry_2
_geom_torsion_site_symmetry_3
_geom_torsion_site_symmetry_4
_geom_torsion_publ_flag
O1 C1 C2 C3 84.5(4) . . . . ?
C1 C2 C3 C5 -69.1(4) . . . . ?
C1 C2 C3 C4 -136.3(3) . . . . ?
C1 C2 C3 C8 76.7(4) . . . . ?
C8 C3 C4 C5 -107.1(3) . . . . ?
C2 C3 C4 C5 107.6(3) . . . . ?
C3 C4 C5 N1 -107.7(3) . . . . ?
C3 C4 C5 O4 105.8(3) . . . . ?
C4 C3 C5 N1 111.0(3) . . . . ?
C8 C3 C5 N1 -139.7(3) . . . . ?
C2 C3 C5 N1 4.9(4) . . . . ?
C4 C3 C5 O4 -107.0(3) . . . . ?
C8 C3 C5 O4 2.2(4) . . . . ?
C2 C3 C5 O4 146.9(3) . . . . ?
C8 C3 C5 C4 109.2(3) . . . . ?
C2 C3 C5 C4 -106.1(3) . . . . ?
O5 C6 C7 C9 -107.9(5) . . . . ?
O4 C6 C7 C9 72.5(5) . . . . ?
O5 C6 C7 C10 11.1(5) . . . . ?
O4 C6 C7 C10 -168.5(4) . . . . ?
O5 C6 C7 C11 132.8(5) . . . . ?
O4 C6 C7 C11 -46.8(5) . . . . ?
O4 C5 N1 S1 -77.2(3) . . . . ?
C4 C5 N1 S1 136.0(2) . . . . ?
C3 C5 N1 S1 64.9(3) . . . . ?
C2 C1 O1 S1 -72.6(3) . . . . ?
O5 C6 O4 C5 2.4(4) . . . . ?
C7 C6 O4 C5 -177.9(2) . . . . ?
N1 C5 O4 C6 -70.0(3) . . . . ?
C4 C5 O4 C6 78.3(3) . . . . ?
C3 C5 O4 C6 146.7(3) . . . . ?
C1 O1 S1 O2 -178.1(2) . . . . ?
C1 O1 S1 O3 -48.0(3) . . . . ?
C1 O1 S1 N1 69.0(3) . . . . ?
C5 N1 S1 O2 167.8(2) . . . . ?
C5 N1 S1 O3 30.1(3) . . . . ?
C5 N1 S1 O1 -83.9(2) . . . . ?
